data_4030449
loop_
_publ_author_name
'Webster, S.'
'Young, P. C.'
'Barker, G.'
'Rosair, G. M.'
'Lee, A.-L.'

_publ_section_title
;
 Dehydrative Thiolation of Allenols: Indium vs Gold Catalysis.
;
_journal_issue 3
_journal_name_full 'The Journal of organic chemistry'
_journal_page_first 1703
_journal_page_last 1718
_journal_paper_doi 10.1021/jo502648w
_journal_volume 80
_journal_year 2015
_chemical_formula_moiety 'C19 H17 N O4 S'
_chemical_formula_sum 'C19 H17 N O4 S'
_chemical_formula_weight 355.40
_chemical_name_systematic
;
 ? 
;
_space_group_crystal_system triclinic
_space_group_IT_number 2
_space_group_name_Hall '-P 1'
_space_group_name_H-M_alt 'P -1'
_symmetry_space_group_name_Hall '-P 1'
_symmetry_space_group_name_H-M 'P -1'
_atom_sites_solution_hydrogens geom
_atom_sites_solution_primary direct
_atom_sites_solution_secondary difmap
_audit_creation_date 2013-12-11
_audit_creation_method
;
Olex2 1.2
(compiled 2013.11.15 svn.r2834 for OlexSys, GUI svn.r4720)
;
_cell_angle_alpha 66.838(4)
_cell_angle_beta 73.565(4)
_cell_angle_gamma 80.221(4)
_cell_formula_units_Z 2
_cell_length_a 9.6997(7)
_cell_length_b 9.9793(6)
_cell_length_c 10.2055(7)
_cell_measurement_reflns_used 5292
_cell_measurement_temperature 100.0
_cell_measurement_theta_max 34.083
_cell_measurement_theta_min 2.513
_cell_volume 869.20(11)
_computing_data_reduction 'SAINT v7.68A (Bruker, 2009)'
_computing_molecular_graphics 'Olex2 (Dolomanov et al., 2009)'
_computing_publication_material 'Olex2 (Dolomanov et al., 2009)'
_computing_structure_refinement 'XL (Sheldrick, 2008)'
_computing_structure_solution 'XS (Sheldrick, 2008)'
_diffrn_ambient_temperature 100.0
_diffrn_measured_fraction_theta_full 0.999
_diffrn_measured_fraction_theta_max 0.977
_diffrn_measurement_device_type 'Bruker APEX-II CCD'
_diffrn_measurement_method '\f and \w scans'
_diffrn_radiation_monochromator graphite
_diffrn_radiation_type MoK\a
_diffrn_radiation_wavelength 0.71073
_diffrn_reflns_av_R_equivalents 0.0398
_diffrn_reflns_av_unetI/netI 0.0501
_diffrn_reflns_limit_h_max 15
_diffrn_reflns_limit_h_min -15
_diffrn_reflns_limit_k_max 16
_diffrn_reflns_limit_k_min -16
_diffrn_reflns_limit_l_max 16
_diffrn_reflns_limit_l_min -16
_diffrn_reflns_number 26793
_diffrn_reflns_theta_full 26.00
_diffrn_reflns_theta_max 35.06
_diffrn_reflns_theta_min 2.73
_diffrn_source 'fine-focus sealed tube'
_diffrn_standards_number 0
_exptl_absorpt_coefficient_mu 0.210
_exptl_absorpt_correction_T_max 0.7469
_exptl_absorpt_correction_T_min 0.7025
_exptl_absorpt_correction_type multi-scan
_exptl_absorpt_process_details
;
SADABS-2008/1 (Bruker,2008) was used for absorption correction.
wR2(int) was 0.0722 before and 0.0476 after correction.
The Ratio of minimum to maximum transmission is 0.9406.
The \l/2 correction factor is 0.0015.
;
_exptl_crystal_colour yellow
_exptl_crystal_colour_primary yellow
_exptl_crystal_density_diffrn 1.358
_exptl_crystal_density_method 'not measured'
_exptl_crystal_description PLATE
_exptl_crystal_F_000 372
_exptl_crystal_size_max 0.52
_exptl_crystal_size_mid 0.44
_exptl_crystal_size_min 0.1
_refine_diff_density_max 0.477
_refine_diff_density_min -0.456
_refine_diff_density_rms 0.061
_refine_ls_extinction_method none
_refine_ls_goodness_of_fit_ref 1.032
_refine_ls_hydrogen_treatment constr
_refine_ls_matrix_type full
_refine_ls_number_parameters 227
_refine_ls_number_reflns 7525
_refine_ls_number_restraints 0
_refine_ls_restrained_S_all 1.032
_refine_ls_R_factor_all 0.0734
_refine_ls_R_factor_gt 0.0465
_refine_ls_shift/su_max 0.001
_refine_ls_shift/su_mean 0.000
_refine_ls_structure_factor_coef Fsqd
_refine_ls_weighting_details 'calc w=1/[\s^2^(Fo^2^)+(0.0489P)^2^+0.1387P] where P=(Fo^2^+2Fc^2^)/3'
_refine_ls_weighting_scheme calc
_refine_ls_wR_factor_gt 0.1039
_refine_ls_wR_factor_ref 0.1146
_reflns_number_gt 5385
_reflns_number_total 7525
_reflns_threshold_expression >2sigma(I)
_cod_data_source_file jo502648w_si_002.cif
_cod_data_source_block 4931
_cod_depositor_comments 'Adding full bibliography for 4030449.cif.'
_cod_original_cell_volume 869.20(10)
_cod_database_code 4030449
_olex2_refinement_description
;
1. Fixed Uiso
 At 1.2 times of:
  All C(H) groups, All C(H,H) groups
 At 1.5 times of:
  All C(H,H,H) groups
2.a Secondary CH2 refined with riding coordinates:
 C5(H5A,H5B)
2.b Aromatic/amide H refined with riding coordinates:
 C2(H2), C7(H7), C8(H8), C10(H10), C11(H11), C12(H12), C13(H13), C14(H14),
 C16(H16), C17(H17), C19(H19), C20(H20)
2.c Idealised Me refined as rotating group:
 C6(H6A,H6B,H6C)
;

loop_
_space_group_symop_id
_space_group_symop_operation_xyz
1 'x, y, z'
2 '-x, -y, -z'

loop_
_atom_site_label
_atom_site_type_symbol
_atom_site_fract_x
_atom_site_fract_y
_atom_site_fract_z
_atom_site_U_iso_or_equiv
_atom_site_adp_type
_atom_site_occupancy
_atom_site_symmetry_multiplicity
_atom_site_calc_flag
_atom_site_refinement_flags_posn
N1 N 0.28234(11) 0.11327(11) 0.63573(10) 0.0214(2) Uani 1 1 d .
C1 C 0.05947(12) 0.25189(11) 0.02343(11) 0.0169(2) Uani 1 1 d .
O1 O 0.24459(11) 0.21555(12) 0.67918(11) 0.0348(2) Uani 1 1 d .
S1 S 0.01502(3) 0.09250(3) 0.18266(3) 0.02258(8) Uani 1 1 d .
O2 O 0.36880(11) 0.01211(10) 0.68345(11) 0.0313(2) Uani 1 1 d .
C2 C 0.17241(12) 0.32789(12) 0.00127(11) 0.0182(2) Uani 1 1 d .
H2 H 0.2254 0.2935 0.0749 0.022 Uiso 1 1 calc R
C3 C 0.21995(12) 0.45918(11) -0.12726(11) 0.0174(2) Uani 1 1 d .
O3 O 0.17154(10) 0.51835(9) -0.23584(9) 0.02415(18) Uani 1 1 d .
O4 O 0.33183(9) 0.50809(8) -0.10952(8) 0.02012(17) Uani 1 1 d .
C5 C 0.39188(13) 0.63819(12) -0.22705(12) 0.0224(2) Uani 1 1 d .
H5A H 0.3213 0.7233 -0.2327 0.027 Uiso 1 1 calc R
H5B H 0.4172 0.6248 -0.3223 0.027 Uiso 1 1 calc R
C6 C 0.52460(14) 0.66190(13) -0.19231(14) 0.0249(2) Uani 1 1 d .
H6A H 0.5640 0.7539 -0.2646 0.037 Uiso 1 1 calc GR
H6B H 0.5968 0.5809 -0.1957 0.037 Uiso 1 1 calc GR
H6C H 0.4994 0.6663 -0.0940 0.037 Uiso 1 1 calc GR
C7 C -0.03164(12) 0.28691(12) -0.07899(11) 0.0184(2) Uani 1 1 d .
H7 H -0.0030 0.3614 -0.1725 0.022 Uiso 1 1 calc R
C8 C -0.15265(12) 0.22247(12) -0.05203(11) 0.0184(2) Uani 1 1 d .
H8 H -0.1801 0.1466 0.0408 0.022 Uiso 1 1 calc R
C9 C -0.24623(12) 0.25911(12) -0.15356(12) 0.0178(2) Uani 1 1 d .
C10 C -0.21179(13) 0.35959(12) -0.29845(12) 0.0202(2) Uani 1 1 d .
H10 H -0.1237 0.4060 -0.3345 0.024 Uiso 1 1 calc R
C11 C -0.30519(14) 0.39193(13) -0.38982(13) 0.0239(2) Uani 1 1 d .
H11 H -0.2804 0.4596 -0.4879 0.029 Uiso 1 1 calc R
C12 C -0.43520(14) 0.32506(13) -0.33760(13) 0.0243(2) Uani 1 1 d .
H12 H -0.4993 0.3479 -0.3998 0.029 Uiso 1 1 calc R
C13 C -0.47091(13) 0.22507(14) -0.19480(13) 0.0235(2) Uani 1 1 d .
H13 H -0.5594 0.1795 -0.1592 0.028 Uiso 1 1 calc R
C14 C -0.37679(13) 0.19155(13) -0.10358(12) 0.0208(2) Uani 1 1 d .
H14 H -0.4013 0.1221 -0.0064 0.025 Uiso 1 1 calc R
C15 C 0.10034(12) 0.10751(11) 0.30861(11) 0.0170(2) Uani 1 1 d .
C16 C 0.05809(13) 0.22006(12) 0.36352(12) 0.0208(2) Uani 1 1 d .
H16 H -0.0119 0.2946 0.3279 0.025 Uiso 1 1 calc R
C17 C 0.11881(13) 0.22245(12) 0.47023(12) 0.0198(2) Uani 1 1 d .
H17 H 0.0917 0.2986 0.5081 0.024 Uiso 1 1 calc R
C18 C 0.22022(12) 0.11098(11) 0.52071(11) 0.01621(19) Uani 1 1 d .
C19 C 0.26326(12) -0.00133(12) 0.46850(12) 0.0189(2) Uani 1 1 d .
H19 H 0.3325 -0.0763 0.5054 0.023 Uiso 1 1 calc R
C20 C 0.20277(12) -0.00227(12) 0.36034(12) 0.0185(2) Uani 1 1 d .
H20 H 0.2314 -0.0779 0.3218 0.022 Uiso 1 1 calc R

loop_
_atom_site_aniso_label
_atom_site_aniso_U_11
_atom_site_aniso_U_22
_atom_site_aniso_U_33
_atom_site_aniso_U_23
_atom_site_aniso_U_13
_atom_site_aniso_U_12
N1 0.0198(5) 0.0279(5) 0.0185(4) -0.0076(4) -0.0056(4) -0.0072(4)
C1 0.0189(5) 0.0185(4) 0.0126(4) -0.0036(4) -0.0051(4) -0.0018(4)
O1 0.0345(6) 0.0459(6) 0.0393(5) -0.0290(5) -0.0147(4) 0.0012(4)
S1 0.02903(16) 0.02241(13) 0.01626(12) 0.00101(10) -0.01145(11) -0.01132(11)
O2 0.0353(5) 0.0306(5) 0.0337(5) -0.0080(4) -0.0235(4) -0.0004(4)
C2 0.0197(5) 0.0195(5) 0.0140(4) -0.0017(4) -0.0068(4) -0.0033(4)
C3 0.0174(5) 0.0175(4) 0.0149(4) -0.0034(4) -0.0039(4) -0.0011(4)
O3 0.0255(4) 0.0242(4) 0.0185(4) 0.0003(3) -0.0100(3) -0.0024(3)
O4 0.0223(4) 0.0190(3) 0.0162(3) -0.0007(3) -0.0054(3) -0.0068(3)
C5 0.0265(6) 0.0181(5) 0.0167(5) 0.0002(4) -0.0026(4) -0.0066(4)
C6 0.0242(6) 0.0233(5) 0.0242(5) -0.0067(4) -0.0001(5) -0.0078(4)
C7 0.0203(5) 0.0214(5) 0.0136(4) -0.0043(4) -0.0070(4) -0.0019(4)
C8 0.0193(5) 0.0219(5) 0.0140(4) -0.0051(4) -0.0058(4) -0.0021(4)
C9 0.0188(5) 0.0212(5) 0.0163(4) -0.0088(4) -0.0065(4) 0.0002(4)
C10 0.0219(6) 0.0223(5) 0.0177(5) -0.0069(4) -0.0081(4) -0.0003(4)
C11 0.0292(6) 0.0248(5) 0.0193(5) -0.0076(4) -0.0120(5) 0.0032(4)
C12 0.0255(6) 0.0287(6) 0.0250(6) -0.0133(5) -0.0148(5) 0.0055(5)
C13 0.0183(5) 0.0317(6) 0.0265(6) -0.0154(5) -0.0087(4) 0.0002(4)
C14 0.0206(5) 0.0261(5) 0.0176(5) -0.0091(4) -0.0059(4) -0.0016(4)
C15 0.0178(5) 0.0185(4) 0.0133(4) -0.0014(3) -0.0054(4) -0.0055(4)
C16 0.0210(5) 0.0183(5) 0.0221(5) -0.0043(4) -0.0096(4) 0.0013(4)
C17 0.0200(5) 0.0194(5) 0.0205(5) -0.0080(4) -0.0052(4) -0.0007(4)
C18 0.0155(5) 0.0192(4) 0.0137(4) -0.0036(4) -0.0042(4) -0.0051(4)
C19 0.0189(5) 0.0182(4) 0.0188(5) -0.0039(4) -0.0079(4) -0.0005(4)
C20 0.0211(5) 0.0175(4) 0.0174(5) -0.0055(4) -0.0066(4) -0.0013(4)

loop_
_atom_type_symbol
_atom_type_description
_atom_type_scat_dispersion_real
_atom_type_scat_dispersion_imag
_atom_type_scat_source
C C 0.0033 0.0016 'International Tables Vol C Tables 4.2.6.8 and 6.1.1.4'
H H 0.0000 0.0000 'International Tables Vol C Tables 4.2.6.8 and 6.1.1.4'
N N 0.0061 0.0033 'International Tables Vol C Tables 4.2.6.8 and 6.1.1.4'
O O 0.0106 0.0060 'International Tables Vol C Tables 4.2.6.8 and 6.1.1.4'
S S 0.1246 0.1234 'International Tables Vol C Tables 4.2.6.8 and 6.1.1.4'

loop_
_geom_angle_atom_site_label_1
_geom_angle_atom_site_label_2
_geom_angle_atom_site_label_3
_geom_angle
O1 N1 O2 123.68(10)
O1 N1 C18 118.23(10)
O2 N1 C18 118.09(10)
C2 C1 S1 121.02(8)
C2 C1 C7 124.76(9)
C7 C1 S1 114.18(8)
C15 S1 C1 104.19(5)
C1 C2 C3 125.46(10)
O3 C3 C2 128.18(10)
O3 C3 O4 122.79(10)
O4 C3 C2 109.02(9)
C3 O4 C5 116.18(8)
O4 C5 C6 106.78(9)
C8 C7 C1 125.35(10)
C7 C8 C9 125.61(10)
C10 C9 C8 123.01(10)
C10 C9 C14 118.33(10)
C14 C9 C8 118.66(10)
C11 C10 C9 120.76(11)
C10 C11 C12 120.06(11)
C13 C12 C11 120.01(11)
C12 C13 C14 119.98(11)
C13 C14 C9 120.85(11)
C16 C15 S1 121.05(8)
C20 C15 S1 118.24(9)
C20 C15 C16 120.52(10)
C17 C16 C15 119.71(10)
C16 C17 C18 118.63(11)
C17 C18 N1 118.19(10)
C19 C18 N1 119.11(10)
C19 C18 C17 122.70(10)
C18 C19 C20 118.35(10)
C15 C20 C19 120.09(10)

loop_
_geom_bond_atom_site_label_1
_geom_bond_atom_site_label_2
_geom_bond_distance
N1 O1 1.2287(14)
N1 O2 1.2314(13)
N1 C18 1.4723(14)
C1 S1 1.7775(10)
C1 C2 1.3541(15)
C1 C7 1.4582(14)
S1 C15 1.7763(11)
C2 C3 1.4699(14)
C3 O3 1.2176(13)
C3 O4 1.3451(13)
O4 C5 1.4492(13)
C5 C6 1.5056(17)
C7 C8 1.3421(16)
C8 C9 1.4672(15)
C9 C10 1.4041(15)
C9 C14 1.4045(16)
C10 C11 1.3915(16)
C11 C12 1.3947(18)
C12 C13 1.3883(17)
C13 C14 1.3944(16)
C15 C16 1.3972(16)
C15 C20 1.3922(15)
C16 C17 1.3862(16)
C17 C18 1.3908(15)
C18 C19 1.3782(16)
C19 C20 1.3926(15)

loop_
_geom_hbond_atom_site_label_D
_geom_hbond_atom_site_label_H
_geom_hbond_atom_site_label_A
_geom_hbond_distance_DH
_geom_hbond_distance_HA
_geom_hbond_distance_DA
_geom_hbond_angle_DHA
_geom_hbond_site_symmetry_A
C11 H11 O3 0.95 2.65 3.4610(15) 143.7 2_564
C16 H16 O3 0.95 2.29 3.2350(14) 177.2 2_565

loop_
_geom_torsion_atom_site_label_1
_geom_torsion_atom_site_label_2
_geom_torsion_atom_site_label_3
_geom_torsion_atom_site_label_4
_geom_torsion
N1 C18 C19 C20 179.62(10)
C1 S1 C15 C16 64.92(10)
C1 S1 C15 C20 -120.06(9)
C1 C2 C3 O3 -2.9(2)
C1 C2 C3 O4 177.83(11)
C1 C7 C8 C9 178.76(11)
O1 N1 C18 C17 -1.86(15)
O1 N1 C18 C19 178.76(11)
S1 C1 C2 C3 178.89(9)
S1 C1 C7 C8 9.79(16)
S1 C15 C16 C17 174.98(9)
S1 C15 C20 C19 -174.53(8)
O2 N1 C18 C17 177.82(10)
O2 N1 C18 C19 -1.55(15)
C2 C1 S1 C15 19.53(11)
C2 C1 C7 C8 -172.53(12)
C2 C3 O4 C5 -179.79(9)
C3 O4 C5 C6 -173.50(10)
O3 C3 O4 C5 0.86(16)
C7 C1 S1 C15 -162.69(9)
C7 C1 C2 C3 1.35(19)
C7 C8 C9 C10 5.81(19)
C7 C8 C9 C14 -173.73(12)
C8 C9 C10 C11 -179.18(11)
C8 C9 C14 C13 178.60(11)
C9 C10 C11 C12 0.42(18)
C10 C9 C14 C13 -0.97(17)
C10 C11 C12 C13 -0.63(19)
C11 C12 C13 C14 0.02(19)
C12 C13 C14 C9 0.79(18)
C14 C9 C10 C11 0.37(17)
C15 C16 C17 C18 -0.48(17)
C16 C15 C20 C19 0.52(17)
C16 C17 C18 N1 -179.04(10)
C16 C17 C18 C19 0.31(17)
C17 C18 C19 C20 0.27(17)
C18 C19 C20 C15 -0.68(16)
C20 C15 C16 C17 0.08(17)
